data_7201582
loop_
_publ_author_name
'Netzel, Jeanette'
'Hofmann, Andreas'
'van Smaalen, Sander'

_publ_section_title
;
 Accurate charge density of \a-glycine by the maximum entropy method
;
_journal_issue 3
_journal_name_full CrystEngComm
_journal_page_first 335
_journal_paper_doi 10.1039/b711064b
_journal_volume 10
_journal_year 2008
_chemical_formula_sum 'C2 H5 N O2'
_chemical_formula_weight 75.1
_chemical_name_common \a-Glycine
_chemical_name_systematic ' ?'
_space_group_IT_number 14
_symmetry_cell_setting monoclinic
_symmetry_space_group_name_Hall '-P 2yn'
_symmetry_space_group_name_H-M 'P 1 21/n 1'
_cell_angle_alpha 90
_cell_angle_beta 111.99
_cell_angle_gamma 90
_cell_formula_units_Z 4
_cell_length_a 5.0866
_cell_length_b 11.7731
_cell_length_c 5.4595
_cell_volume 303.157
_computing_publication_material '(Jana2000; Petricek and Dusek, 2000)'
_computing_structure_refinement '(Jana2000; Petricek and Dusek, 2000)'
_diffrn_ambient_temperature 23
_diffrn_radiation_type 'Mo K\a'
_diffrn_radiation_wavelength 0.71069
_exptl_absorpt_coefficient_mu 0.146
_exptl_absorpt_correction_T_max 1.000
_exptl_absorpt_correction_T_min 1.000
_exptl_absorpt_correction_type none
_exptl_crystal_density_diffrn 1.6442
_exptl_crystal_F_000 160
_refine_diff_density_max 0.39
_refine_diff_density_min -0.33
_refine_ls_extinction_coef 0.0
_refine_ls_extinction_method 'anisotropic type I'
_refine_ls_goodness_of_fit_gt 2.02
_refine_ls_goodness_of_fit_ref 1.96
_refine_ls_number_parameters 52
_refine_ls_number_reflns 3822
_refine_ls_R_factor_all 0.0260
_refine_ls_R_factor_gt 0.0233
_refine_ls_shift/su_max 0.0006
_refine_ls_shift/su_mean 0.0001
_refine_ls_structure_factor_coef F
_refine_ls_weighting_details w=1/(\s^2^(F)+0.0004F^2^)
_refine_ls_weighting_scheme sigma
_refine_ls_wR_factor_gt 0.0525
_refine_ls_wR_factor_ref 0.0535
_reflns_number_gt 3483
_reflns_number_total 3822
_reflns_threshold_expression I>3\s(I)
_cod_data_source_file b711064b.txt
_cod_data_source_block (I)
_cod_depositor_comments
;
The following automatic conversions were performed:
'_exptl_absorpt_correction_type' value 'None' changed to 'none' according
to '/home/saulius/struct/CIF-dictionaries/cif_core.dic' dictionary named
'cif_core.dic' version 2.4.1 from 2010-06-29.

Automatic conversion script
Id: cif_fix_enum 1527 2010-12-29 10:47:43Z saulius 
;
_cod_original_cell_volume 303.1571
_cod_original_sg_symbol_Hall '-P 2yabc'
_cod_original_formula_sum 'C2 H5 N1 O2'
_cod_database_code 7201582

loop_
_symmetry_equiv_pos_site_id
_symmetry_equiv_pos_as_xyz
1 x,y,z
2 1/2-x,1/2+y,1/2-z
3 -x,-y,-z
4 1/2+x,1/2-y,1/2+z

loop_
_atom_site_label
_atom_site_type_symbol
_atom_site_fract_x
_atom_site_fract_y
_atom_site_fract_z
_atom_site_adp_type
_atom_site_U_iso_or_equiv
_atom_site_symmetry_multiplicity
_atom_site_occupancy
_atom_site_calc_flag
_atom_site_refinement_flags
_atom_site_disorder_assembly
_atom_site_disorder_group
C1 C 0.06937(4) 0.125139(19) 0.06579(4) Uani 0.00393(4) 4 1 d . . .
C2 C 0.05803(5) 0.145869(19) -0.21401(5) Uani 0.00490(5) 4 1 d . . .
N N 0.29499(4) 0.088364(18) -0.25953(4) Uani 0.00520(4) 4 1 d . . .
O1 O 0.30238(4) 0.093780(17) 0.23656(4) Uani 0.00567(4) 4 1 d . . .
O2 O -0.15541(4) 0.142362(17) 0.10669(4) Uani 0.00603(4) 4 1 d . . .
H1 H 0.275352 0.100691 -0.452387 Uiso 0.0062 4 1 d . . .
H2 H 0.484878 0.121762 -0.134167 Uiso 0.0062 4 1 d . . .
H3 H 0.289393 0.002682 -0.223661 Uiso 0.0062 4 1 d . . .
H4 H 0.067385 0.236863 -0.246693 Uiso 0.0059 4 1 d . . .
H5 H -0.143173 0.114934 -0.356299 Uiso 0.0059 4 1 d . . .

loop_
_atom_site_aniso_label
_atom_site_aniso_type_symbol
_atom_site_aniso_U_11
_atom_site_aniso_U_22
_atom_site_aniso_U_33
_atom_site_aniso_U_12
_atom_site_aniso_U_13
_atom_site_aniso_U_23
C1 C 0.00409(6) 0.00421(7) 0.00386(7) -0.00005(4) 0.00189(5) -0.00006(4)
C2 C 0.00482(7) 0.00606(7) 0.00414(7) 0.00098(5) 0.00203(5) 0.00076(5)
N N 0.00514(6) 0.00660(7) 0.00437(7) 0.00099(4) 0.00237(5) 0.00025(4)
O1 O 0.00481(6) 0.00788(7) 0.00406(6) 0.00119(4) 0.00134(5) 0.00081(4)
O2 O 0.00457(6) 0.00836(7) 0.00619(7) 0.00036(4) 0.00321(5) -0.00051(4)

loop_
_atom_type_symbol
_atom_type_scat_dispersion_real
_atom_type_scat_dispersion_imag
_atom_type_scat_source
_atom_type_scat_Cromer_Mann_a1
_atom_type_scat_Cromer_Mann_b1
_atom_type_scat_Cromer_Mann_a2
_atom_type_scat_Cromer_Mann_b2
_atom_type_scat_Cromer_Mann_a3
_atom_type_scat_Cromer_Mann_b3
_atom_type_scat_Cromer_Mann_a4
_atom_type_scat_Cromer_Mann_b4
_atom_type_scat_Cromer_Mann_c
C 0.003 0.002 'International Tables Vol C Tables 4.2.6.8 and 6.1.1.4' 2.31 20.843901 1.02 10.2075 1.5886 0.5687 0.865 51.651199 0.2156
O 0.011 0.006 'International Tables Vol C Tables 4.2.6.8 and 6.1.1.4' 3.0485 13.2771 2.2868 5.7011 1.5463 0.3239 0.867 32.908901 0.2508
N 0.006 0.003 'International Tables Vol C Tables 4.2.6.8 and 6.1.1.4' 12.2126 0.0057 3.1322 9.8933 2.0125 28.997499 1.1663 0.5826 -11.529
H 0.000 0.000 'International Tables Vol C Tables 4.2.6.8 and 6.1.1.4' 0.493002 10.5109 0.322912 26.1257 0.140191 3.14236 0.04081 57.799702 0.003038

loop_
_geom_angle_atom_site_label_1
_geom_angle_atom_site_label_2
_geom_angle_atom_site_label_3
_geom_angle_site_symmetry_1
_geom_angle_site_symmetry_2
_geom_angle_site_symmetry_3
_geom_angle
_geom_angle_publ_flag
C2 C1 N . . . 33.682(11) yes
C2 C1 O1 . . . 117.43(2) yes
C2 C1 O2 . . . 117.035(17) yes
C2 C1 H1 . . 1_556 158.638(15) yes
C2 C1 H2 . . 1_455 88.567(11) yes
C2 C1 H2 . . . 49.017(11) yes
C2 C1 H3 . . . 50.379(11) yes
C2 C1 H3 . . 3_555 128.475(13) yes
C2 C1 H4 . . . 28.536(10) yes
C2 C1 H4 . . 4_555 87.929(13) yes
C2 C1 H5 . . . 28.536(9) yes
N C1 O1 . . . 85.385(16) yes
N C1 O2 . . . 147.787(15) yes
N C1 H1 . . 1_556 128.198(9) yes
N C1 H2 . . 1_455 115.610(8) yes
N C1 H2 . . . 22.259(5) yes
N C1 H3 . . . 22.647(5) yes
N C1 H3 . . 3_555 131.947(10) yes
N C1 H4 . . . 53.594(7) yes
N C1 H4 . . 4_555 76.736(8) yes
N C1 H5 . . . 53.594(7) yes
O1 C1 O2 . . . 125.53(2) yes
O1 C1 H1 . . 1_556 42.815(12) yes
O1 C1 H2 . . 1_455 150.017(19) yes
O1 C1 H2 . . . 68.585(15) yes
O1 C1 H3 . . . 78.061(15) yes
O1 C1 H3 . . 3_555 99.163(16) yes
O1 C1 H4 . . . 119.372(18) yes
O1 C1 H4 . . 4_555 55.837(12) yes
O1 C1 H5 . . . 137.186(20) yes
O2 C1 H1 . . 1_556 83.147(14) yes
O2 C1 H2 . . 1_455 32.591(10) yes
O2 C1 H2 . . . 165.154(16) yes
O2 C1 H3 . . . 143.059(15) yes
O2 C1 H3 . . 3_555 43.780(12) yes
O2 C1 H4 . . . 107.870(15) yes
O2 C1 H4 . . 4_555 125.896(16) yes
O2 C1 H5 . . . 94.207(12) yes
H1 C1 H2 1_556 . 1_455 112.741(9) yes
H1 C1 H2 1_556 . . 110.139(7) yes
H1 C1 H3 1_556 . . 117.674(8) yes
H1 C1 H3 1_556 . 3_555 70.506(6) yes
H1 C1 H4 1_556 . . 142.580(10) yes
H1 C1 H4 1_556 . 4_555 73.593(5) yes
H1 C1 H5 1_556 . . 169.160(11) yes
H2 C1 H2 1_455 . . 136.561(8) yes
H2 C1 H3 1_455 . . 112.709(7) yes
H2 C1 H3 1_455 . 3_555 50.988(4) yes
H2 C1 H4 1_455 . . 90.611(6) yes
H2 C1 H4 1_455 . 4_555 146.103(9) yes
H2 C1 H5 1_455 . . 62.624(4) yes
H2 C1 H2 . . 1_455 136.561(8) yes
H2 C1 H3 . . . 36.337(3) yes
H2 C1 H3 . . 3_555 145.841(9) yes
H2 C1 H4 . . . 57.581(6) yes
H2 C1 H4 . . 4_555 55.513(4) yes
H2 C1 H5 . . . 73.944(7) yes
H3 C1 H3 . . 3_555 111.405(8) yes
H3 C1 H4 . . . 74.915(7) yes
H3 C1 H4 . . 4_555 90.413(7) yes
H3 C1 H5 . . . 59.376(6) yes
H3 C1 H3 3_555 . . 111.405(8) yes
H3 C1 H4 3_555 . . 141.165(8) yes
H3 C1 H4 3_555 . 4_555 143.589(8) yes
H3 C1 H5 3_555 . . 100.336(7) yes
H4 C1 H4 . . 4_555 71.138(6) yes
H4 C1 H5 . . . 48.195(5) yes
H4 C1 H4 4_555 . . 71.138(6) yes
H4 C1 H5 4_555 . . 115.984(10) yes
C1 C2 N . . . 111.489(17) yes
C1 C2 O1 . . . 27.934(10) yes
C1 C2 O2 . . . 28.140(10) yes
C1 C2 H1 . . . 139.451(15) yes
C1 C2 H2 . . . 97.114(12) yes
C1 C2 H3 . . . 94.965(13) yes
C1 C2 H4 . . . 109.47(2) yes
C1 C2 H5 . . . 109.47(2) yes
N C2 O1 . . . 85.008(12) yes
N C2 O2 . . . 137.615(16) yes
N C2 H1 . . . 28.009(9) yes
N C2 H2 . . . 28.009(8) yes
N C2 H3 . . . 28.009(10) yes
N C2 H4 . . . 109.47(2) yes
N C2 H5 . . . 109.47(2) yes
O1 C2 O2 . . . 56.072(9) yes
O1 C2 H1 . . . 112.844(11) yes
O1 C2 H2 . . . 69.301(8) yes
O1 C2 H3 . . . 74.618(8) yes
O1 C2 H4 . . . 112.576(15) yes
O1 C2 H5 . . . 129.576(19) yes
O2 C2 H1 . . . 163.082(12) yes
O2 C2 H2 . . . 125.063(10) yes
O2 C2 H3 . . . 115.160(11) yes
O2 C2 H4 . . . 101.379(17) yes
O2 C2 H5 . . . 87.324(16) yes
H1 C2 H2 . . . 47.995(6) yes
H1 C2 H3 . . . 47.995(6) yes
H1 C2 H4 . . . 94.782(17) yes
H1 C2 H5 . . . 92.640(16) yes
H2 C2 H3 . . . 47.995(5) yes
H2 C2 H4 . . . 93.591(15) yes
H2 C2 H5 . . . 137.385(19) yes
H3 C2 H4 . . . 137.47(2) yes
H3 C2 H5 . . . 95.791(14) yes
H4 C2 H5 . . . 107.375(17) yes
C1 N C2 . . . 34.829(11) yes
C1 N O1 . . 1_554 152.622(9) yes
C1 N O1 . . . 27.727(6) yes
C1 N O1 . . 3_655 126.714(10) yes
C1 N O2 . . 1_655 93.107(9) yes
C1 N H1 . . . 144.236(15) yes
C1 N H2 . . . 91.587(15) yes
C1 N H3 . . . 88.953(15) yes
C1 N H3 . . 3_655 77.806(7) yes
C1 N H4 . . . 55.045(8) yes
C1 N H5 . . . 55.045(7) yes
C2 N O1 . . 1_554 118.095(13) yes
C2 N O1 . . . 61.771(12) yes
C2 N O1 . . 3_655 157.613(17) yes
C2 N O2 . . 1_655 115.374(14) yes
C2 N H1 . . . 109.471(17) yes
C2 N H2 . . . 109.471(19) yes
C2 N H3 . . . 109.47(2) yes
C2 N H3 . . 3_655 112.216(14) yes
C2 N H4 . . . 29.109(10) yes
C2 N H5 . . . 29.109(9) yes
O1 N O1 1_554 . . 176.949(10) yes
O1 N O1 1_554 . 3_655 77.891(8) yes
O1 N O2 1_554 . 1_655 108.621(10) yes
O1 N H1 1_554 . . 8.994(9) yes
O1 N H2 1_554 . . 107.066(16) yes
O1 N H3 1_554 . . 102.903(15) yes
O1 N H3 1_554 . 3_655 129.554(9) yes
O1 N H4 1_554 . . 103.040(9) yes
O1 N H5 1_554 . . 98.849(7) yes
O1 N O1 . . 1_554 176.949(10) yes
O1 N O1 . . 3_655 103.142(8) yes
O1 N O2 . . 1_655 69.320(7) yes
O1 N H1 . . . 169.547(17) yes
O1 N H2 . . . 70.518(12) yes
O1 N H3 . . . 79.811(13) yes
O1 N H3 . . 3_655 50.446(5) yes
O1 N H4 . . . 75.445(8) yes
O1 N H5 . . . 82.198(9) yes
O1 N O1 3_655 . 1_554 77.891(8) yes
O1 N O1 3_655 . . 103.142(8) yes
O1 N O2 3_655 . 1_655 69.241(7) yes
O1 N H1 3_655 . . 86.884(14) yes
O1 N H2 3_655 . . 77.574(12) yes
O1 N H3 3_655 . . 49.074(11) yes
O1 N H3 3_655 . 3_655 55.354(5) yes
O1 N H4 3_655 . . 170.219(10) yes
O1 N H5 3_655 . . 140.603(10) yes
O2 N H1 1_655 . . 112.460(15) yes
O2 N H2 1_655 . . 9.485(8) yes
O2 N H3 1_655 . . 100.122(11) yes
O2 N H3 1_655 . 3_655 41.426(5) yes
O2 N H4 1_655 . . 101.481(8) yes
O2 N H5 1_655 . . 144.381(11) yes
H1 N H2 . . . 109.47(2) yes
H1 N H3 . . . 109.471(19) yes
H1 N H3 . . 3_655 137.816(15) yes
H1 N H4 . . . 94.171(13) yes
H1 N H5 . . . 91.954(11) yes
H2 N H3 . . . 109.471(16) yes
H2 N H3 . . 3_655 49.720(9) yes
H2 N H4 . . . 92.937(14) yes
H2 N H5 . . . 138.479(18) yes
H3 N H3 . . 3_655 61.799(9) yes
H3 N H4 . . . 138.566(18) yes
H3 N H5 . . . 95.215(13) yes
H3 N H3 3_655 . . 61.799(9) yes
H3 N H4 3_655 . . 119.861(9) yes
H3 N H5 3_655 . . 128.614(10) yes
H4 N H5 . . . 49.137(5) yes
C1 O1 C2 . . . 34.640(15) yes
C1 O1 N . . . 66.888(15) yes
C1 O1 N . . 1_556 112.577(17) yes
C1 O1 N . . 3_655 134.001(16) yes
C1 O1 O2 . . . 27.264(14) yes
C1 O1 H1 . . 1_556 108.050(18) yes
C1 O1 H2 . . . 84.007(15) yes
C1 O1 H2 . . 3_655 115.518(15) yes
C1 O1 H3 . . . 74.924(14) yes
C1 O1 H3 . . 3_655 134.844(17) yes
C1 O1 H4 . . . 39.022(13) yes
C1 O1 H4 . . 4_555 98.333(15) yes
C1 O1 H5 . . 1_656 157.964(16) yes
C1 O1 H5 . . 3_555 99.164(15) yes
C2 O1 N . . . 33.221(8) yes
C2 O1 N . . 1_556 146.745(11) yes
C2 O1 N . . 3_655 108.535(10) yes
C2 O1 O2 . . . 61.902(9) yes
C2 O1 H1 . . 1_556 141.866(12) yes
C2 O1 H2 . . . 49.487(8) yes
C2 O1 H2 . . 3_655 96.571(9) yes
C2 O1 H3 . . . 47.370(7) yes
C2 O1 H3 . . 3_655 102.405(10) yes
C2 O1 H4 . . . 19.757(6) yes
C2 O1 H4 . . 4_555 83.886(9) yes
C2 O1 H5 . . 1_656 139.219(11) yes
C2 O1 H5 . . 3_555 112.964(8) yes
N O1 N . . 1_556 176.949(10) yes
N O1 N . . 3_655 76.858(8) yes
N O1 O2 . . . 93.800(9) yes
N O1 H1 . . 1_556 174.924(10) yes
N O1 H2 . . . 22.435(5) yes
N O1 H2 . . 3_655 69.555(7) yes
N O1 H3 . . . 21.968(5) yes
N O1 H3 . . 3_655 69.184(7) yes
N O1 H4 . . . 43.370(5) yes
N O1 H4 . . 4_555 81.580(8) yes
N O1 H5 . . 1_656 114.809(8) yes
N O1 H5 . . 3_555 108.914(8) yes
N O1 N 1_556 . . 176.949(10) yes
N O1 N 1_556 . 3_655 102.109(8) yes
N O1 O2 1_556 . . 85.470(10) yes
N O1 H1 1_556 . 1_556 5.261(5) yes
N O1 H2 1_556 . . 159.888(8) yes
N O1 H2 1_556 . 3_655 108.494(8) yes
N O1 H3 1_556 . . 155.277(9) yes
N O1 H3 1_556 . 3_655 110.717(7) yes
N O1 H4 1_556 . . 138.061(9) yes
N O1 H4 1_556 . 4_555 101.465(8) yes
N O1 H5 1_556 . 1_656 66.902(5) yes
N O1 H5 1_556 . 3_555 68.099(7) yes
N O1 N 3_655 . . 76.858(8) yes
N O1 N 3_655 . 1_556 102.109(8) yes
N O1 O2 3_655 . . 145.709(10) yes
N O1 H1 3_655 . 1_556 107.370(9) yes
N O1 H2 3_655 . . 70.854(7) yes
N O1 H2 3_655 . 3_655 20.338(4) yes
N O1 H3 3_655 . . 61.632(6) yes
N O1 H3 3_655 . 3_655 18.996(5) yes
N O1 H4 3_655 . . 119.561(8) yes
N O1 H4 3_655 . 4_555 103.498(8) yes
N O1 H5 3_655 . 1_656 64.114(5) yes
N O1 H5 3_655 . 3_555 66.343(6) yes
O2 O1 H1 . . 1_556 81.125(10) yes
O2 O1 H2 . . . 111.154(9) yes
O2 O1 H2 . . 3_655 125.620(9) yes
O2 O1 H3 . . . 98.398(8) yes
O2 O1 H3 . . 3_655 157.448(10) yes
O2 O1 H4 . . . 63.265(7) yes
O2 O1 H4 . . 4_555 107.687(9) yes
O2 O1 H5 . . 1_656 145.637(10) yes
O2 O1 H5 . . 3_555 86.528(8) yes
H1 O1 H2 1_556 . . 161.296(9) yes
H1 O1 H2 1_556 . 3_655 113.436(9) yes
H1 O1 H3 1_556 . . 158.647(11) yes
H1 O1 H3 1_556 . 3_655 115.711(8) yes
H1 O1 H4 1_556 . . 132.828(10) yes
H1 O1 H4 1_556 . 4_555 99.885(8) yes
H1 O1 H5 1_556 . 1_656 69.979(5) yes
H1 O1 H5 1_556 . 3_555 70.969(7) yes
H2 O1 H2 . . 3_655 71.681(5) yes
H2 O1 H3 . . . 37.171(3) yes
H2 O1 H3 . . 3_655 57.212(5) yes
H2 O1 H4 . . . 50.719(4) yes
H2 O1 H4 . . 4_555 63.496(5) yes
H2 O1 H5 . . 1_656 93.403(6) yes
H2 O1 H5 . . 3_555 122.276(8) yes
H2 O1 H2 3_655 . . 71.681(5) yes
H2 O1 H3 3_655 . . 49.830(4) yes
H2 O1 H3 3_655 . 3_655 35.524(3) yes
H2 O1 H4 3_655 . . 112.333(7) yes
H2 O1 H4 3_655 . 4_555 119.519(8) yes
H2 O1 H5 3_655 . 1_656 84.018(5) yes
H2 O1 H5 3_655 . 3_555 54.931(4) yes
H3 O1 H3 . . 3_655 60.303(5) yes
H3 O1 H4 . . . 62.613(4) yes
H3 O1 H4 . . 4_555 100.561(8) yes
H3 O1 H5 . . 1_656 115.311(7) yes
H3 O1 H5 . . 3_555 87.681(6) yes
H3 O1 H3 3_655 . . 60.303(5) yes
H3 O1 H4 3_655 . . 107.913(8) yes
H3 O1 H4 3_655 . 4_555 85.052(6) yes
H3 O1 H5 3_655 . 1_656 56.800(3) yes
H3 O1 H5 3_655 . 3_555 85.334(6) yes
H4 O1 H4 . . 4_555 66.129(5) yes
H4 O1 H5 . . 1_656 126.037(7) yes
H4 O1 H5 . . 3_555 131.443(6) yes
H4 O1 H4 4_555 . . 66.129(5) yes
H4 O1 H5 4_555 . 1_656 61.444(4) yes
H4 O1 H5 4_555 . 3_555 162.090(7) yes
H5 O1 H5 1_656 . 3_555 100.670(6) yes
H5 O1 H5 3_555 . 1_656 100.670(6) yes
C1 O2 C2 . . . 34.825(12) yes
C1 O2 N . . 1_455 124.018(16) yes
C1 O2 O1 . . . 27.203(11) yes
C1 O2 H1 . . 1_556 68.364(11) yes
C1 O2 H2 . . 1_455 125.576(17) yes
C1 O2 H3 . . 3_555 110.749(16) yes
C1 O2 H4 . . . 46.827(12) yes
C1 O2 H4 . . 4_455 149.241(16) yes
C1 O2 H5 . . . 56.528(12) yes
C1 O2 H5 . . 1_556 118.628(13) yes
C2 O2 N . . 1_455 94.937(9) yes
C2 O2 O1 . . . 62.026(9) yes
C2 O2 H1 . . 1_556 102.931(8) yes
C2 O2 H2 . . 1_455 94.739(10) yes
C2 O2 H3 . . 3_555 123.064(11) yes
C2 O2 H4 . . . 22.372(6) yes
C2 O2 H4 . . 4_455 137.621(10) yes
C2 O2 H5 . . . 25.045(5) yes
C2 O2 H5 . . 1_556 153.372(8) yes
N O2 O1 1_455 . . 143.143(11) yes
N O2 H1 1_455 . 1_556 150.400(10) yes
N O2 H2 1_455 . 1_455 5.334(5) yes
N O2 H3 1_455 . 3_555 70.991(7) yes
N O2 H4 1_455 . . 98.597(8) yes
N O2 H4 1_455 . 4_455 79.420(7) yes
N O2 H5 1_455 . . 70.061(7) yes
N O2 H5 1_455 . 1_556 109.105(9) yes
O1 O2 H1 . . 1_556 41.393(6) yes
O1 O2 H2 . . 1_455 146.805(13) yes
O1 O2 H3 . . 3_555 96.743(9) yes
O1 O2 H4 . . . 71.299(8) yes
O1 O2 H4 . . 4_455 137.205(10) yes
O1 O2 H5 . . . 82.771(9) yes
O1 O2 H5 . . 1_556 91.438(8) yes
H1 O2 H2 1_556 . 1_455 154.573(11) yes
H1 O2 H3 1_556 . 3_555 79.477(6) yes
H1 O2 H4 1_556 . . 106.932(7) yes
H1 O2 H4 1_556 . 4_455 101.685(7) yes
H1 O2 H5 1_556 . . 123.979(8) yes
H1 O2 H5 1_556 . 1_556 50.450(4) yes
H2 O2 H3 1_455 . 3_555 75.563(7) yes
H2 O2 H4 1_455 . . 96.387(8) yes
H2 O2 H4 1_455 . 4_455 75.984(7) yes
H2 O2 H5 1_455 . . 70.248(6) yes
H2 O2 H5 1_455 . 1_556 110.269(10) yes
H3 O2 H4 3_555 . . 145.052(10) yes
H3 O2 H4 3_555 . 4_455 95.000(9) yes
H3 O2 H5 3_555 . . 109.776(8) yes
H3 O2 H5 3_555 . 1_556 58.358(5) yes
H4 O2 H4 . . 4_455 116.324(8) yes
H4 O2 H5 . . . 37.800(3) yes
H4 O2 H5 . . 1_556 150.391(7) yes
H4 O2 H4 4_455 . . 116.324(8) yes
H4 O2 H5 4_455 . . 130.594(7) yes
H4 O2 H5 4_455 . 1_556 60.976(5) yes
H5 O2 H5 . . 1_556 166.238(8) yes
H5 O2 H5 1_556 . . 166.238(8) yes
C1 H1 C2 1_554 . . 121.975(8) yes
C1 H1 N 1_554 . . 161.849(12) yes
C1 H1 O1 1_554 . 1_554 29.135(8) yes
C1 H1 O2 1_554 . 1_554 28.489(7) yes
C1 H1 H2 1_554 . . 160.031(5) yes
C1 H1 H3 1_554 . . 139.270(5) yes
C1 H1 H4 1_554 . . 109.538(5) yes
C1 H1 H5 1_554 . . 99.763(5) yes
C1 H1 H5 1_554 . 1_655 100.956(5) yes
C1 H1 H5 1_554 . 3_554 75.774(5) yes
C2 H1 N . . . 42.520(13) yes
C2 H1 O1 . . 1_554 150.969(8) yes
C2 H1 O2 . . 1_554 93.998(7) yes
C2 H1 H2 . . . 66.002(5) yes
C2 H1 H3 . . . 66.003(6) yes
C2 H1 H4 . . . 26.710(6) yes
C2 H1 H5 . . . 27.207(5) yes
C2 H1 H5 . . 1_655 129.851(5) yes
C2 H1 H5 . . 3_554 111.509(6) yes
N H1 O1 . . 1_554 165.746(13) yes
N H1 O2 . . 1_554 133.799(12) yes
N H1 H2 . . . 35.264(11) yes
N H1 H3 . . . 35.264(12) yes
N H1 H4 . . . 60.673(12) yes
N H1 H5 . . . 62.437(11) yes
N H1 H5 . . 1_655 97.194(11) yes
N H1 H5 . . 3_554 100.120(12) yes
O1 H1 O2 1_554 . 1_554 57.482(7) yes
O1 H1 H2 1_554 . . 139.188(5) yes
O1 H1 H3 1_554 . . 133.565(7) yes
O1 H1 H4 1_554 . . 133.352(6) yes
O1 H1 H5 1_554 . . 128.051(5) yes
O1 H1 H5 1_554 . 1_655 74.045(5) yes
O1 H1 H5 1_554 . 3_554 71.602(7) yes
O2 H1 H2 1_554 . . 155.288(5) yes
O2 H1 H3 1_554 . . 126.730(5) yes
O2 H1 H4 1_554 . . 86.665(5) yes
O2 H1 H5 1_554 . . 71.379(5) yes
O2 H1 H5 1_554 . 1_655 128.266(5) yes
O2 H1 H5 1_554 . 3_554 79.721(4) yes
H2 H1 H3 . . . 60 yes
H2 H1 H4 . . . 68.93 yes
H2 H1 H5 . . . 92.008 yes
H2 H1 H5 . . 1_655 65.331 yes
H2 H1 H5 . . 3_554 120.137 yes
H3 H1 H4 . . . 90.825 yes
H3 H1 H5 . . . 71.2 yes
H3 H1 H5 . . 1_655 98.817 yes
H3 H1 H5 . . 3_554 65.309 yes
H4 H1 H5 . . . 42.944 yes
H4 H1 H5 . . 1_655 119.155 yes
H4 H1 H5 . . 3_554 134.936 yes
H5 H1 H5 . . 1_655 156.968 yes
H5 H1 H5 . . 3_554 92.139 yes
H5 H1 H5 1_655 . . 156.968 yes
H5 H1 H5 1_655 . 3_554 102.598 yes
H5 H1 H5 3_554 . . 92.139 yes
H5 H1 H5 3_554 . 1_655 102.598 yes
C1 H2 C1 . . 1_655 136.561(6) yes
C1 H2 C2 . . . 33.869(8) yes
C1 H2 N . . . 66.155(14) yes
C1 H2 O1 . . . 27.408(5) yes
C1 H2 O1 . . 3_655 119.578(6) yes
C1 H2 O2 . . 1_655 115.406(8) yes
C1 H2 H1 . . . 97.455(4) yes
C1 H2 H3 . . . 70.418(5) yes
C1 H2 H3 . . 3_655 83.535(4) yes
C1 H2 H4 . . . 49.248(4) yes
C1 H2 H4 . . 4_555 64.954(4) yes
C1 H2 H5 . . . 44.237(4) yes
C1 H2 H5 . . 1_655 176.144(4) yes
C1 H2 C1 1_655 . . 136.561(6) yes
C1 H2 C2 1_655 . . 166.636(8) yes
C1 H2 N 1_655 . . 150.747(14) yes
C1 H2 O1 1_655 . . 110.329(6) yes
C1 H2 O1 1_655 . 3_655 70.329(6) yes
C1 H2 O2 1_655 . 1_655 21.833(9) yes
C1 H2 H1 1_655 . . 125.688(5) yes
C1 H2 H3 1_655 . . 124.026(5) yes
C1 H2 H3 1_655 . 3_655 64.163(5) yes
C1 H2 H4 1_655 . . 144.465(5) yes
C1 H2 H4 1_655 . 4_555 81.198(5) yes
C1 H2 H5 1_655 . . 178.942(5) yes
C1 H2 H5 1_655 . 1_655 47.216(5) yes
C2 H2 N . . . 42.520(14) yes
C2 H2 O1 . . . 61.212(8) yes
C2 H2 O1 . . 3_655 121.242(7) yes
C2 H2 O2 . . 1_655 145.439(10) yes
C2 H2 H1 . . . 66.002(7) yes
C2 H2 H3 . . . 66.003(6) yes
C2 H2 H3 . . 3_655 113.925(7) yes
C2 H2 H4 . . . 26.989(6) yes
C2 H2 H4 . . 4_555 85.439(6) yes
C2 H2 H5 . . . 14.421(6) yes
C2 H2 H5 . . 1_655 142.659(7) yes
N H2 O1 . . . 87.047(14) yes
N H2 O1 . . 3_655 82.088(13) yes
N H2 O2 . . 1_655 165.182(13) yes
N H2 H1 . . . 35.264(13) yes
N H2 H3 . . . 35.264(11) yes
N H2 H3 . . 3_655 110.889(12) yes
N H2 H4 . . . 61.652(12) yes
N H2 H4 . . 4_555 127.639(13) yes
N H2 H5 . . . 28.200(13) yes
N H2 H5 . . 1_655 110.059(14) yes
O1 H2 O1 . . 3_655 108.319(6) yes
O1 H2 O2 . . 1_655 90.574(8) yes
O1 H2 H1 . . . 121.584(4) yes
O1 H2 H3 . . . 76.766(4) yes
O1 H2 H3 . . 3_655 58.128(4) yes
O1 H2 H4 . . . 74.037(4) yes
O1 H2 H4 . . 4_555 55.343(4) yes
O1 H2 H5 . . . 70.337(3) yes
O1 H2 H5 . . 1_655 155.780(4) yes
O1 H2 O1 3_655 . . 108.319(6) yes
O1 H2 O2 3_655 . 1_655 84.793(7) yes
O1 H2 H1 3_655 . . 79.006(3) yes
O1 H2 H3 3_655 . . 55.681(4) yes
O1 H2 H3 3_655 . 3_655 61.036(4) yes
O1 H2 H4 3_655 . . 143.666(3) yes
O1 H2 H4 3_655 . 4_555 139.512(3) yes
O1 H2 H5 3_655 . . 108.719(3) yes
O1 H2 H5 3_655 . 1_655 59.558(4) yes
O2 H2 H1 1_655 . . 147.137(7) yes
O2 H2 H3 1_655 . . 130.083(6) yes
O2 H2 H3 1_655 . 3_655 56.095(7) yes
O2 H2 H4 1_655 . . 131.464(7) yes
O2 H2 H4 1_655 . 4_555 61.051(7) yes
O2 H2 H5 1_655 . . 159.123(7) yes
O2 H2 H5 1_655 . 1_655 68.435(7) yes
H1 H2 H3 . . . 60 yes
H1 H2 H3 . . 3_655 133.252 yes
H1 H2 H4 . . . 70.17 yes
H1 H2 H4 . . 4_555 141.427 yes
H1 H2 H5 . . . 53.434 yes
H1 H2 H5 . . 1_655 78.708 yes
H3 H2 H3 . . 3_655 77.004 yes
H3 H2 H4 . . . 91.495 yes
H3 H2 H4 . . 4_555 131.902 yes
H3 H2 H5 . . . 55.183 yes
H3 H2 H5 . . 1_655 107.02 yes
H3 H2 H3 3_655 . . 77.004 yes
H3 H2 H4 3_655 . . 132.135 yes
H3 H2 H4 3_655 . 4_555 81.028 yes
H3 H2 H5 3_655 . . 115.879 yes
H3 H2 H5 3_655 . 1_655 98.792 yes
H4 H2 H4 . . 4_555 72.793 yes
H4 H2 H5 . . . 36.354 yes
H4 H2 H5 . . 1_655 128.813 yes
H4 H2 H4 4_555 . . 72.793 yes
H4 H2 H5 4_555 . . 99.859 yes
H4 H2 H5 4_555 . 1_655 118.355 yes
H5 H2 H5 . . 1_655 131.973 yes
H5 H2 H5 1_655 . . 131.973 yes
C1 H3 C1 . . 3_555 68.595(7) yes
C1 H3 C2 . . . 34.656(8) yes
C1 H3 N . . . 68.399(14) yes
C1 H3 N . . 3_655 89.173(6) yes
C1 H3 O1 . . . 27.015(5) yes
C1 H3 O1 . . 3_655 146.480(6) yes
C1 H3 O2 . . 3_555 90.201(8) yes
C1 H3 H1 . . . 99.093(5) yes
C1 H3 H2 . . . 73.245(5) yes
C1 H3 H2 . . 3_655 91.547(4) yes
C1 H3 H3 . . 3_655 80.597(4) yes
C1 H3 H4 . . . 44.487(5) yes
C1 H3 H5 . . . 49.544(4) yes
C1 H3 H5 . . 3_554 141.394(4) yes
C1 H3 C1 3_555 . . 68.595(7) yes
C1 H3 C2 3_555 . . 89.272(9) yes
C1 H3 N 3_555 . . 131.790(14) yes
C1 H3 N 3_555 . 3_655 81.685(6) yes
C1 H3 O1 3_555 . . 73.366(6) yes
C1 H3 O1 3_555 . 3_655 115.865(7) yes
C1 H3 O2 3_555 . 3_555 25.471(8) yes
C1 H3 H1 3_555 . . 139.621(4) yes
C1 H3 H2 3_555 . . 139.194(5) yes
C1 H3 H2 3_555 . 3_655 64.849(4) yes
C1 H3 H3 3_555 . 3_655 95.953(4) yes
C1 H3 H4 3_555 . . 103.653(5) yes
C1 H3 H5 3_555 . . 75.963(4) yes
C1 H3 H5 3_555 . 3_554 88.868(5) yes
C2 H3 N . . . 42.519(15) yes
C2 H3 N . . 3_655 120.425(8) yes
C2 H3 O1 . . . 58.011(7) yes
C2 H3 O1 . . 3_655 153.748(8) yes
C2 H3 O2 . . 3_555 114.631(9) yes
C2 H3 H1 . . . 66.002(7) yes
C2 H3 H2 . . . 66.002(6) yes
C2 H3 H2 . . 3_655 126.047(7) yes
C2 H3 H3 . . 3_655 105.962(6) yes
C2 H3 H4 . . . 14.394(7) yes
C2 H3 H5 . . . 26.471(5) yes
C2 H3 H5 . . 3_554 119.365(6) yes
N H3 N . . 3_655 118.201(10) yes
N H3 O1 . . . 78.220(13) yes
N H3 O1 . . 3_655 111.930(14) yes
N H3 O2 . . 3_555 157.047(15) yes
N H3 H1 . . . 35.264(12) yes
N H3 H2 . . . 35.264(9) yes
N H3 H2 . . 3_655 136.368(10) yes
N H3 H3 . . 3_655 97.575(9) yes
N H3 H4 . . . 28.140(13) yes
N H3 H5 . . . 59.849(11) yes
N H3 H5 . . 3_554 112.448(11) yes
N H3 N 3_655 . . 118.201(10) yes
N H3 O1 3_655 . . 63.015(6) yes
N H3 O1 3_655 . 3_655 60.370(6) yes
N H3 O2 3_655 . 3_555 67.583(6) yes
N H3 H1 3_655 . . 138.000(4) yes
N H3 H2 3_655 . . 83.885(4) yes
N H3 H2 3_655 . 3_655 19.391(4) yes
N H3 H3 3_655 . 3_655 20.626(4) yes
N H3 H4 3_655 . . 121.269(4) yes
N H3 H5 3_655 . . 137.897(5) yes
N H3 H5 3_655 . 3_554 119.163(4) yes
O1 H3 O1 . . 3_655 119.697(5) yes
O1 H3 O2 . . 3_555 86.313(7) yes
O1 H3 H1 . . . 113.352(4) yes
O1 H3 H2 . . . 66.063(4) yes
O1 H3 H2 . . 3_655 69.133(4) yes
O1 H3 H3 . . 3_655 53.702(4) yes
O1 H3 H4 . . . 63.118(4) yes
O1 H3 H5 . . . 76.487(4) yes
O1 H3 H5 . . 3_554 161.818(4) yes
O1 H3 O1 3_655 . . 119.697(5) yes
O1 H3 O2 3_655 . 3_555 90.418(8) yes
O1 H3 H1 3_655 . . 95.733(5) yes
O1 H3 H2 3_655 . . 88.795(5) yes
O1 H3 H2 3_655 . 3_655 64.660(5) yes
O1 H3 H3 3_655 . 3_655 65.995(4) yes
O1 H3 H4 3_655 . . 139.630(5) yes
O1 H3 H5 3_655 . . 161.428(5) yes
O1 H3 H5 3_655 . 3_554 71.240(4) yes
O2 H3 H1 3_555 . . 152.303(5) yes
O2 H3 H2 3_555 . . 147.356(5) yes
O2 H3 H2 3_555 . 3_655 48.342(4) yes
O2 H3 H3 3_555 . 3_655 86.511(5) yes
O2 H3 H4 3_555 . . 128.964(6) yes
O2 H3 H5 3_555 . . 100.252(5) yes
O2 H3 H5 3_555 . 3_554 78.813(6) yes
H1 H3 H2 . . . 60 yes
H1 H3 H2 . . 3_655 155.518 yes
H1 H3 H3 . . 3_655 120.632 yes
H1 H3 H4 . . . 54.607 yes
H1 H3 H5 . . . 67.921 yes
H1 H3 H5 . . 3_554 77.704 yes
H2 H3 H2 . . 3_655 102.996 yes
H2 H3 H3 . . 3_655 63.501 yes
H2 H3 H4 . . . 53.945 yes
H2 H3 H5 . . . 90.235 yes
H2 H3 H5 . . 3_554 131.15 yes
H2 H3 H2 3_655 . . 102.996 yes
H2 H3 H3 3_655 . 3_655 39.495 yes
H2 H3 H4 3_655 . . 132.081 yes
H2 H3 H5 3_655 . . 133.401 yes
H2 H3 H5 3_655 . 3_554 107.175 yes
H3 H3 H4 3_655 . . 103.377 yes
H3 H3 H5 3_655 . . 129.328 yes
H3 H3 H5 3_655 . 3_554 134.486 yes
H4 H3 H5 . . . 36.331 yes
H4 H3 H5 . . 3_554 119.383 yes
H5 H3 H5 . . 3_554 95.794 yes
H5 H3 H5 3_554 . . 95.794 yes
C1 H4 C1 . . 4_454 111.845(8) yes
C1 H4 C2 . . . 41.993(15) yes
C1 H4 N . . . 71.361(9) yes
C1 H4 O1 . . . 21.606(6) yes
C1 H4 O1 . . 4_454 112.064(8) yes
C1 H4 O2 . . . 25.303(7) yes
C1 H4 O2 . . 4_554 144.766(6) yes
C1 H4 H1 . . . 95.164(6) yes
C1 H4 H2 . . . 73.171(6) yes
C1 H4 H2 . . 4_454 171.227(6) yes
C1 H4 H3 . . . 60.597(6) yes
C1 H4 H4 . . 4_454 122.740(5) yes
C1 H4 H4 . . 4_555 65.580(5) yes
C1 H4 H5 . . . 65.902(5) yes
C1 H4 H5 . . 4_555 86.009(5) yes
C1 H4 C1 4_454 . . 111.845(8) yes
C1 H4 C2 4_454 . . 122.028(13) yes
C1 H4 N 4_454 . . 151.902(6) yes
C1 H4 O1 4_454 . . 130.326(6) yes
C1 H4 O1 4_454 . 4_454 25.830(6) yes
C1 H4 O2 4_454 . . 86.542(6) yes
C1 H4 O2 4_454 . 4_554 95.664(7) yes
C1 H4 H1 4_454 . . 133.980(4) yes
C1 H4 H2 4_454 . . 174.164(5) yes
C1 H4 H2 4_454 . 4_454 59.533(5) yes
C1 H4 H3 4_454 . . 144.758(4) yes
C1 H4 H4 4_454 . 4_454 43.283(4) yes
C1 H4 H4 4_454 . 4_555 127.553(4) yes
C1 H4 H5 4_454 . . 89.824(4) yes
C1 H4 H5 4_454 . 4_555 93.619(4) yes
C2 H4 N . . . 41.419(15) yes
C2 H4 O1 . . . 47.667(12) yes
C2 H4 O1 . . 4_454 140.161(15) yes
C2 H4 O2 . . . 56.249(15) yes
C2 H4 O2 . . 4_554 136.113(15) yes
C2 H4 H1 . . . 58.507(15) yes
C2 H4 H2 . . . 59.421(12) yes
C2 H4 H2 . . 4_454 139.368(12) yes
C2 H4 H3 . . . 28.139(14) yes
C2 H4 H4 . . 4_454 100.253(10) yes
C2 H4 H4 . . 4_555 91.534(10) yes
C2 H4 H5 . . . 36.312(10) yes
C2 H4 H5 . . 4_555 123.090(11) yes
N H4 O1 . . . 61.184(7) yes
N H4 O1 . . 4_454 176.135(7) yes
N H4 O2 . . . 93.560(8) yes
N H4 O2 . . 4_554 94.788(8) yes
N H4 H1 . . . 25.156(6) yes
N H4 H2 . . . 25.411(5) yes
N H4 H2 . . 4_454 115.241(6) yes
N H4 H3 . . . 13.294(6) yes
N H4 H4 . . 4_454 110.312(5) yes
N H4 H4 . . 4_555 79.939(5) yes
N H4 H5 . . . 65.431(5) yes
N H4 H5 . . 4_555 114.465(5) yes
O1 H4 O1 . . 4_454 122.655(6) yes
O1 H4 O2 . . . 45.436(5) yes
O1 H4 O2 . . 4_554 123.536(5) yes
O1 H4 H1 . . . 86.336(4) yes
O1 H4 H2 . . . 55.244(4) yes
O1 H4 H2 . . 4_454 166.483(4) yes
O1 H4 H3 . . . 54.269(4) yes
O1 H4 H4 . . 4_454 142.658(3) yes
O1 H4 H4 . . 4_555 47.378(3) yes
O1 H4 H5 . . . 80.258(3) yes
O1 H4 H5 . . 4_555 75.450(4) yes
O1 H4 O1 4_454 . . 122.655(6) yes
O1 H4 O2 4_454 . . 89.420(7) yes
O1 H4 O2 4_454 . 4_554 83.317(7) yes
O1 H4 H1 4_454 . . 151.009(5) yes
O1 H4 H2 4_454 . . 156.136(4) yes
O1 H4 H2 4_454 . 4_454 61.161(5) yes
O1 H4 H3 4_454 . . 168.057(5) yes
O1 H4 H4 4_454 . 4_454 66.493(4) yes
O1 H4 H4 4_454 . 4_555 103.003(4) yes
O1 H4 H5 4_454 . . 113.930(4) yes
O1 H4 H5 4_454 . 4_555 68.093(4) yes
O2 H4 O2 . . 4_554 157.544(6) yes
O2 H4 H1 . . . 114.584(4) yes
O2 H4 H2 . . . 98.435(4) yes
O2 H4 H2 . . 4_454 146.029(4) yes
O2 H4 H3 . . . 81.237(4) yes
O2 H4 H4 . . 4_454 104.232(3) yes
O2 H4 H4 . . 4_555 80.602(3) yes
O2 H4 H5 . . . 63.816(4) yes
O2 H4 H5 . . 4_555 87.426(4) yes
O2 H4 O2 4_554 . . 157.544(6) yes
O2 H4 H1 4_554 . . 79.618(5) yes
O2 H4 H2 4_554 . . 80.909(5) yes
O2 H4 H2 4_554 . 4_454 42.964(4) yes
O2 H4 H3 4_554 . . 108.079(5) yes
O2 H4 H4 4_554 . 4_454 92.324(4) yes
O2 H4 H4 4_554 . 4_555 80.391(4) yes
O2 H4 H5 4_554 . . 138.354(5) yes
O2 H4 H5 4_554 . 4_555 70.144(5) yes
H1 H4 H2 . . . 40.9 yes
H1 H4 H2 . . 4_454 90.687 yes
H1 H4 H3 . . . 34.568 yes
H1 H4 H4 . . 4_454 90.871 yes
H1 H4 H4 . . 4_555 97.067 yes
H1 H4 H5 . . . 67.464 yes
H1 H4 H5 . . 4_555 125.927 yes
H2 H4 H2 . . 4_454 115.348 yes
H2 H4 H3 . . . 34.559 yes
H2 H4 H4 . . 4_454 131.77 yes
H2 H4 H4 . . 4_555 56.745 yes
H2 H4 H5 . . . 89.655 yes
H2 H4 H5 . . 4_555 89.666 yes
H2 H4 H2 4_454 . . 115.348 yes
H2 H4 H3 4_454 . . 124.957 yes
H2 H4 H4 4_454 . 4_454 50.462 yes
H2 H4 H4 4_454 . 4_555 120.21 yes
H2 H4 H5 4_454 . . 110.731 yes
H2 H4 H5 4_454 . 4_555 95.853 yes
H3 H4 H4 . . 4_454 108.51 yes
H3 H4 H4 . . 4_555 82.896 yes
H3 H4 H5 . . . 55.136 yes
H3 H4 H5 . . 4_555 118.515 yes
H4 H4 H4 4_454 . 4_555 168.04 yes
H4 H4 H5 4_454 . . 64.46 yes
H4 H4 H5 4_454 . 4_555 132.785 yes
H4 H4 H4 4_555 . 4_454 168.04 yes
H4 H4 H5 4_555 . . 126.97 yes
H4 H4 H5 4_555 . 4_555 35.625 yes
H5 H4 H5 . . 4_555 150.789 yes
H5 H4 H5 4_555 . . 150.789 yes
C1 H5 C2 . . . 41.993(16) yes
C1 H5 N . . . 71.361(9) yes
C1 H5 O1 . . 1_454 141.928(8) yes
C1 H5 O1 . . 3_555 82.501(7) yes
C1 H5 O2 . . 1_554 151.701(7) yes
C1 H5 O2 . . . 29.265(7) yes
C1 H5 H1 . . 1_455 105.967(6) yes
C1 H5 H1 . . . 96.186(6) yes
C1 H5 H1 . . 3_554 114.489(6) yes
C1 H5 H2 . . 1_455 70.160(6) yes
C1 H5 H2 . . . 61.819(6) yes
C1 H5 H3 . . . 71.080(6) yes
C1 H5 H3 . . 3_554 149.020(6) yes
C1 H5 H4 . . . 65.902(6) yes
C1 H5 H4 . . 4_454 135.293(6) yes
C2 H5 N . . . 41.419(15) yes
C2 H5 O1 . . 1_454 165.376(12) yes
C2 H5 O1 . . 3_555 114.322(13) yes
C2 H5 O2 . . 1_554 109.824(15) yes
C2 H5 O2 . . . 67.631(15) yes
C2 H5 H1 . . 1_455 142.662(15) yes
C2 H5 H1 . . . 60.153(15) yes
C2 H5 H1 . . 3_554 127.881(12) yes
C2 H5 H2 . . 1_455 108.055(15) yes
C2 H5 H2 . . . 28.194(14) yes
C2 H5 H3 . . . 57.738(12) yes
C2 H5 H3 . . 3_554 134.825(14) yes
C2 H5 H4 . . . 36.312(12) yes
C2 H5 H4 . . 4_454 115.608(12) yes
N H5 O1 . . 1_454 144.922(7) yes
N H5 O1 . . 3_555 100.709(7) yes
N H5 O2 . . 1_554 83.775(7) yes
N H5 O2 . . . 100.622(7) yes
N H5 H1 . . 1_455 167.542(6) yes
N H5 H1 . . . 25.610(6) yes
N H5 H1 . . 3_554 92.498(6) yes
N H5 H2 . . 1_455 140.438(6) yes
N H5 H2 . . . 13.321(6) yes
N H5 H3 . . . 24.936(6) yes
N H5 H3 . . 3_554 94.009(6) yes
N H5 H4 . . . 65.432(6) yes
N H5 H4 . . 4_454 120.104(6) yes
O1 H5 O1 1_454 . 3_555 79.330(5) yes
O1 H5 O2 1_454 . 1_554 65.686(6) yes
O1 H5 O2 1_454 . . 113.145(6) yes
O1 H5 H1 1_454 . 1_455 35.976(4) yes
O1 H5 H1 1_454 . . 121.515(4) yes
O1 H5 H1 1_454 . 3_554 66.048(4) yes
O1 H5 H2 1_454 . 1_455 71.886(4) yes
O1 H5 H2 1_454 . . 156.072(4) yes
O1 H5 H3 1_454 . . 134.366(4) yes
O1 H5 H3 1_454 . 3_554 51.960(4) yes
O1 H5 H4 1_454 . . 129.106(4) yes
O1 H5 H4 1_454 . 4_454 50.463(4) yes
O1 H5 O1 3_555 . 1_454 79.330(5) yes
O1 H5 O2 3_555 . 1_554 116.122(6) yes
O1 H5 O2 3_555 . . 76.126(6) yes
O1 H5 H1 3_555 . 1_455 66.837(4) yes
O1 H5 H1 3_555 . . 110.953(4) yes
O1 H5 H1 3_555 . 3_554 37.429(4) yes
O1 H5 H2 3_555 . 1_455 65.511(5) yes
O1 H5 H2 3_555 . . 107.226(3) yes
O1 H5 H3 3_555 . . 75.946(4) yes
O1 H5 H3 3_555 . 3_554 73.376(4) yes
O1 H5 H4 3_555 . . 147.992(3) yes
O1 H5 H4 3_555 . 4_454 129.785(3) yes
O2 H5 O2 1_554 . . 166.238(6) yes
O2 H5 H1 1_554 . 1_455 101.160(3) yes
O2 H5 H1 1_554 . . 58.171(4) yes
O2 H5 H1 1_554 . 3_554 79.027(4) yes
O2 H5 H2 1_554 . 1_455 135.786(4) yes
O2 H5 H2 1_554 . . 91.275(3) yes
O2 H5 H3 1_554 . . 92.047(4) yes
O2 H5 H3 1_554 . 3_554 42.830(4) yes
O2 H5 H4 1_554 . . 91.870(4) yes
O2 H5 H4 1_554 . 4_454 48.880(4) yes
O2 H5 O2 . . 1_554 166.238(6) yes
O2 H5 H1 . . 1_455 77.276(4) yes
O2 H5 H1 . . . 125.303(4) yes
O2 H5 H1 . . 3_554 113.540(5) yes
O2 H5 H2 . . 1_455 41.317(4) yes
O2 H5 H2 . . . 90.773(4) yes
O2 H5 H3 . . . 97.336(4) yes
O2 H5 H3 . . 3_554 148.107(4) yes
O2 H5 H4 . . . 78.385(4) yes
O2 H5 H4 . . 4_454 118.957(4) yes
H1 H5 H1 1_455 . . 156.968 yes
H1 H5 H1 1_455 . 3_554 77.402 yes
H1 H5 H2 1_455 . 1_455 35.961 yes
H1 H5 H2 1_455 . . 167.553 yes
H1 H5 H3 1_455 . . 142.645 yes
H1 H5 H3 1_455 . 3_554 82.355 yes
H1 H5 H4 1_455 . . 125.273 yes
H1 H5 H4 1_455 . 4_454 70.666 yes
H1 H5 H1 . . 1_455 156.968 yes
H1 H5 H1 . . 3_554 87.861 yes
H1 H5 H2 . . 1_455 166.039 yes
H1 H5 H2 . . . 34.558 yes
H1 H5 H3 . . . 40.879 yes
H1 H5 H3 . . 3_554 75.313 yes
H1 H5 H4 . . . 69.592 yes
H1 H5 H4 . . 4_454 97.974 yes
H1 H5 H1 3_554 . 1_455 77.402 yes
H1 H5 H1 3_554 . . 87.861 yes
H1 H5 H2 3_554 . 1_455 95.11 yes
H1 H5 H2 3_554 . . 104.772 yes
H1 H5 H3 3_554 . . 71.014 yes
H1 H5 H3 3_554 . 3_554 36.987 yes
H1 H5 H4 3_554 . . 157.083 yes
H1 H5 H4 3_554 . 4_454 108.233 yes
H2 H5 H2 1_455 . . 131.973 yes
H2 H5 H3 1_455 . . 127.752 yes
H2 H5 H3 1_455 . 3_554 114.789 yes
H2 H5 H4 1_455 . . 105.835 yes
H2 H5 H4 1_455 . 4_454 94.051 yes
H2 H5 H2 . . 1_455 131.973 yes
H2 H5 H3 . . . 34.582 yes
H2 H5 H3 . . 3_554 106.895 yes
H2 H5 H4 . . . 53.991 yes
H2 H5 H4 . . 4_454 119.166 yes
H3 H5 H3 . . 3_554 84.206 yes
H3 H5 H4 . . . 88.533 yes
H3 H5 H4 . . 4_454 138.177 yes
H3 H5 H3 3_554 . . 84.206 yes
H3 H5 H4 3_554 . . 133.478 yes
H3 H5 H4 3_554 . 4_454 75.687 yes
H4 H5 H4 . . 4_454 79.915 yes
H4 H5 H4 4_454 . . 79.915 yes

loop_
_geom_bond_atom_site_label_1
_geom_bond_atom_site_label_2
_geom_bond_site_symmetry_1
_geom_bond_site_symmetry_2
_geom_bond_distance
_geom_bond_publ_flag
C1 C2 . . 1.5266(3) yes
C1 N . . 2.4871(4) yes
C1 O1 . . 1.2581(2) yes
C1 O2 . . 1.2607(3) yes
C1 H1 . 1_556 2.4569(2) yes
C1 H2 . 1_455 2.7571(2) yes
C1 H2 . . 2.7181(3) yes
C1 H3 . . 2.6745(2) yes
C1 H3 . 3_555 2.7414(2) yes
C1 H4 . . 2.1512(2) yes
C1 H4 . 4_555 2.8570(2) yes
C1 H5 . . 2.1512(2) yes
C2 N . . 1.4823(3) yes
C2 O1 . . 2.3838(3) yes
C2 O2 . . 2.3810(4) yes
C2 H1 . . 2.0678(3) yes
C2 H2 . . 2.0678(2) yes
C2 H3 . . 2.0679(2) yes
C2 H4 . . 1.0900(2) yes
C2 H5 . . 1.0900(2) yes
N O1 . 1_554 2.7661(3) yes
N O1 . . 2.6953(3) yes
N O1 . 3_655 2.9353(3) yes
N O2 . 1_655 2.8339(2) yes
N H1 . . 1.0300(2) yes
N H2 . . 1.0300(2) yes
N H3 . . 1.0300(2) yes
N H3 . 3_655 2.8984(2) yes
N H4 . . 2.1125(2) yes
N H5 . . 2.1125(2) yes
O1 O2 . . 2.2396(3) yes
O1 H1 . 1_556 1.7562(2) yes
O1 H2 . . 2.5444(2) yes
O1 H2 . 3_655 2.8941(2) yes
O1 H3 . . 2.7099(2) yes
O1 H3 . 3_655 2.3908(2) yes
O1 H4 . . 2.9775(2) yes
O1 H4 . 4_555 2.3893(2) yes
O1 H5 . 1_656 2.87430(10) yes
O1 H5 . 3_555 2.7418(2) yes
O2 H1 . 1_556 2.6242(2) yes
O2 H2 . 1_455 1.8259(2) yes
O2 H3 . 3_555 2.0283(2) yes
O2 H4 . . 2.8074(2) yes
O2 H4 . 4_455 2.3444(2) yes
O2 H5 . . 2.5720(2) yes
O2 H5 . 1_556 2.9270(2) yes
H1 H2 . . 1.682 yes
H1 H3 . . 1.682 yes
H1 H4 . . 2.4166 yes
H1 H5 . . 2.3815 yes
H1 H5 . 1_655 2.8088 yes
H1 H5 . 3_554 2.7316 yes
H2 H3 . . 1.682 yes
H2 H3 . 3_655 2.3667 yes
H2 H4 . . 2.3972 yes
H2 H4 . 4_555 2.5993 yes
H2 H5 . . 2.9634 yes
H2 H5 . 1_655 2.6029 yes
H3 H3 . 3_655 2.5768 yes
H3 H4 . . 2.9641 yes
H3 H5 . . 2.4329 yes
H3 H5 . 3_554 2.5401 yes
H4 H4 . 4_454 2.9692 yes
H4 H4 . 4_555 2.9692 yes
H4 H5 . . 1.7566 yes
H4 H5 . 4_555 2.7212 yes
